data_7233843
loop_
_publ_author_name
'Begum, Farzana'
'Ikram, Muhammad'
'Twamley, Brendan'
'Baker, Robert J.'

_publ_section_title
;
 Perfluorinated phosphine and hybrid P--O ligands for Pd catalysed C--C
 bond forming reactions in solution and on Teflon supports
;
_journal_issue 50
_journal_name_full 'RSC Advances'
_journal_page_first 28936
_journal_paper_doi 10.1039/C9RA04863D
_journal_volume 9
_journal_year 2019
_chemical_formula_moiety 'C23 H16 F17 O2 P'
_chemical_formula_sum 'C23 H16 F17 O2 P'
_chemical_formula_weight 678.33
_space_group_crystal_system monoclinic
_space_group_IT_number 14
_space_group_name_Hall '-P 2yn'
_space_group_name_H-M_alt 'P 1 21/n 1'
_symmetry_space_group_name_Hall '-P 2yn'
_symmetry_space_group_name_H-M 'P 1 21/n 1'
_atom_sites_solution_hydrogens mixed
_atom_sites_solution_primary direct
_audit_creation_date 2016-03-23
_audit_creation_method
;
Olex2 1.2
(compiled 2016.02.19 svn.r3266 for OlexSys, GUI svn.r5155)
;
_audit_update_record
;
2019-04-29 deposited with the CCDC.    2019-09-09 downloaded from the CCDC.
;
_cell_angle_alpha 90
_cell_angle_beta 101.13(4)
_cell_angle_gamma 90
_cell_formula_units_Z 4
_cell_length_a 12.853(8)
_cell_length_b 6.005(4)
_cell_length_c 32.64(2)
_cell_measurement_reflns_used 6318
_cell_measurement_temperature 100(2)
_cell_measurement_theta_max 25.14
_cell_measurement_theta_min 2.73
_cell_volume 2472(3)
_computing_cell_refinement 'SAINT v8.34A (Bruker, 2013)'
_computing_data_collection 'APEX 3 (Bruker, 2015) '
_computing_data_reduction 'SAINT v8.34A (Bruker, 2013)'
_computing_molecular_graphics 'XP (Bruker, 2008-2014)'
_computing_publication_material 'Olex2 (Dolomanov et al., 2009)'
_computing_structure_refinement 'XL (Sheldrick, 2008)'
_computing_structure_solution 'XT (Sheldrick, 2015)'
_diffrn_ambient_temperature 100.0
_diffrn_detector_area_resol_mean 5.12
_diffrn_detector_type 'CMOS area detector'
_diffrn_measured_fraction_theta_full 0.999
_diffrn_measured_fraction_theta_max 0.995
_diffrn_measurement_device 'D8 QUEST ECO'
_diffrn_measurement_device_type 'Bruker D8 QUEST Eco'
_diffrn_measurement_method '\w and \f scans'
_diffrn_radiation_monochromator graphite
_diffrn_radiation_probe x-ray
_diffrn_radiation_type MoK\a
_diffrn_radiation_wavelength 0.71073
_diffrn_reflns_av_R_equivalents 0.1148
_diffrn_reflns_av_unetI/netI 0.0633
_diffrn_reflns_Laue_measured_fraction_full 0.999
_diffrn_reflns_Laue_measured_fraction_max 0.995
_diffrn_reflns_limit_h_max 15
_diffrn_reflns_limit_h_min -15
_diffrn_reflns_limit_k_max 7
_diffrn_reflns_limit_k_min -7
_diffrn_reflns_limit_l_max 39
_diffrn_reflns_limit_l_min -39
_diffrn_reflns_number 34276
_diffrn_reflns_point_group_measured_fraction_full 0.999
_diffrn_reflns_point_group_measured_fraction_max 0.995
_diffrn_reflns_theta_full 25.242
_diffrn_reflns_theta_max 25.454
_diffrn_reflns_theta_min 2.544
_diffrn_source 'sealed X-ray tube'
_diffrn_standards_number 0
_exptl_absorpt_coefficient_mu 0.263
_exptl_absorpt_correction_T_max 0.7452
_exptl_absorpt_correction_T_min 0.6591
_exptl_absorpt_correction_type multi-scan
_exptl_absorpt_process_details
;
SADABS-2014/5 (Bruker,2014/5) was used for absorption correction.
wR2(int) was 0.0689 before and 0.0629 after correction.
The Ratio of minimum to maximum transmission is 0.8845.
The \l/2 correction factor is 0.00150.
;
_exptl_crystal_colour 'clear colourless'
_exptl_crystal_colour_lustre clear
_exptl_crystal_colour_primary colourless
_exptl_crystal_density_diffrn 1.823
_exptl_crystal_description needle
_exptl_crystal_F_000 1352
_exptl_crystal_size_max 0.29
_exptl_crystal_size_mid 0.07
_exptl_crystal_size_min 0.03
_refine_diff_density_max 0.581
_refine_diff_density_min -0.402
_refine_diff_density_rms 0.080
_refine_ls_extinction_method none
_refine_ls_goodness_of_fit_ref 1.030
_refine_ls_hydrogen_treatment mixed
_refine_ls_matrix_type full
_refine_ls_number_parameters 392
_refine_ls_number_reflns 4553
_refine_ls_number_restraints 103
_refine_ls_restrained_S_all 1.112
_refine_ls_R_factor_all 0.1019
_refine_ls_R_factor_gt 0.0565
_refine_ls_shift/su_max 0.000
_refine_ls_shift/su_mean 0.000
_refine_ls_structure_factor_coef Fsqd
_refine_ls_weighting_details 'w=1/[\s^2^(Fo^2^)+(0.0446P)^2^+4.7812P] where P=(Fo^2^+2Fc^2^)/3'
_refine_ls_weighting_scheme calc
_refine_ls_wR_factor_gt 0.1126
_refine_ls_wR_factor_ref 0.1302
_reflns_Friedel_coverage 0.000
_reflns_number_gt 3043
_reflns_number_total 4553
_reflns_threshold_expression 'I > 2\s(I)'
_cod_data_source_file c9ra04863d2.cif
_cod_data_source_block tcd459
_cod_database_code 7233843
_shelx_space_group_comment
;
The symmetry employed for this shelxl refinement is uniquely defined
by the following loop, which should always be used as a source of
symmetry information in preference to the above space-group names.
They are only intended as comments.
;
_shelx_estimated_absorpt_t_max 0.992
_shelx_estimated_absorpt_t_min 0.928
_olex2_refinement_description
;
1. Fixed Uiso
 At 1.2 times of:
  All C(H) groups, All C(H,H) groups
2. Restrained distances
 O2-H2A
 0.89 with sigma of 0.02
3. Uiso/Uaniso restraints and constraints
Uanis(F2) \\sim Ueq, Uanis(F3) \\sim Ueq, Uanis(F4) \\sim Ueq, Uanis(F5) \\sim
Ueq, Uanis(F6) \\sim Ueq, Uanis(F7) \\sim Ueq, Uanis(F8) \\sim Ueq, Uanis(F9)
\\sim Ueq, Uanis(F10) \\sim Ueq, Uanis(F11) \\sim Ueq, Uanis(F12) \\sim Ueq,
Uanis(F13) \\sim Ueq, Uanis(F14) \\sim Ueq, Uanis(F15) \\sim Ueq, Uanis(F16)
\\sim Ueq, Uanis(F17) \\sim Ueq, Uanis(F18) \\sim Ueq: with sigma of 0.005 and
sigma for terminal atoms of 0.01
4.a Ternary CH refined with riding coordinates:
 C14(H14)
4.b Secondary CH2 refined with riding coordinates:
 C13(H13A,H13B), C15(H15A,H15B)
4.c Aromatic/amide H refined with riding coordinates:
 C2(H2), C3(H3), C4(H4), C5(H5), C6(H6), C8(H8), C9(H9), C10(H10), C11(H11),
 C12(H12)
;
_shelx_shelxl_version_number 2014/7
_olex2_exptl_crystal_mounting_method 'Mitegen holder in oil'
_olex2_submission_original_sample_id FSZ_DP6
_olex2_submission_special_instructions 'No special instructions were received'

loop_
_space_group_symop_operation_xyz
'x, y, z'
'-x+1/2, y+1/2, -z+1/2'
'-x, -y, -z'
'x-1/2, -y-1/2, z-1/2'

loop_
_atom_site_label
_atom_site_type_symbol
_atom_site_fract_x
_atom_site_fract_y
_atom_site_fract_z
_atom_site_U_iso_or_equiv
_atom_site_adp_type
_atom_site_occupancy
_atom_site_site_symmetry_order
_atom_site_calc_flag
_atom_site_refinement_flags_posn
_atom_site_refinement_flags_adp
P1 P 0.48420(7) 0.33867(15) 0.81553(3) 0.0132(2) Uani 1 1 d . .
O1 O 0.44978(19) 0.5602(4) 0.79762(8) 0.0187(6) Uani 1 1 d . .
C1 C 0.4783(3) 0.3289(6) 0.87050(11) 0.0154(8) Uani 1 1 d . .
C2 C 0.4433(3) 0.5169(6) 0.88805(13) 0.0230(9) Uani 1 1 d . .
H2 H 0.4240 0.6460 0.8715 0.028 Uiso 1 1 calc R .
O2 O 0.3570(2) -0.1591(4) 0.73688(8) 0.0234(6) Uani 1 1 d D .
H2A H 0.391(4) -0.259(7) 0.7553(13) 0.069(18) Uiso 1 1 d D .
F2 F 0.3459(3) 0.0111(4) 0.65456(8) 0.0740(11) Uani 1 1 d . U
C3 C 0.4363(3) 0.5169(7) 0.92994(13) 0.0264(10) Uani 1 1 d . .
H3 H 0.4122 0.6463 0.9420 0.032 Uiso 1 1 calc R .
F3 F 0.4951(2) 0.1712(6) 0.67734(9) 0.0755(12) Uani 1 1 d . U
F4 F 0.25235(17) 0.4279(4) 0.64510(7) 0.0363(7) Uani 1 1 d . U
C4 C 0.4640(3) 0.3323(7) 0.95390(12) 0.0229(9) Uani 1 1 d . .
H4 H 0.4594 0.3341 0.9826 0.027 Uiso 1 1 calc R .
C5 C 0.4986(3) 0.1435(7) 0.93673(12) 0.0220(9) Uani 1 1 d . .
H5 H 0.5177 0.0154 0.9536 0.026 Uiso 1 1 calc R .
F5 F 0.4094(2) 0.5689(4) 0.66076(7) 0.0404(7) Uani 1 1 d . U
C6 C 0.5055(3) 0.1401(6) 0.89491(11) 0.0196(8) Uani 1 1 d . .
H6 H 0.5287 0.0094 0.8829 0.023 Uiso 1 1 calc R .
F6 F 0.2961(3) 0.2192(4) 0.58057(7) 0.0542(9) Uani 1 1 d . U
C7 C 0.6190(3) 0.2807(6) 0.81066(10) 0.0148(8) Uani 1 1 d . .
F7 F 0.4628(2) 0.2920(6) 0.59792(8) 0.0664(10) Uani 1 1 d . U
F8 F 0.43708(19) 0.7092(5) 0.58331(7) 0.0426(7) Uani 1 1 d . U
C8 C 0.6726(3) 0.4455(6) 0.79344(11) 0.0204(9) Uani 1 1 d . .
H8 H 0.6368 0.5791 0.7836 0.024 Uiso 1 1 calc R .
C9 C 0.7775(3) 0.4181(7) 0.79047(12) 0.0244(9) Uani 1 1 d . .
H9 H 0.8130 0.5317 0.7783 0.029 Uiso 1 1 calc R .
F9 F 0.26984(19) 0.6992(4) 0.58430(7) 0.0302(6) Uani 1 1 d . U
F10 F 0.22601(18) 0.4683(4) 0.51490(7) 0.0298(6) Uani 1 1 d . U
C10 C 0.8304(3) 0.2274(7) 0.80506(12) 0.0262(9) Uani 1 1 d . .
H10 H 0.9032 0.2109 0.8039 0.031 Uiso 1 1 calc R .
C11 C 0.7775(3) 0.0582(7) 0.82160(13) 0.0275(10) Uani 1 1 d . .
H11 H 0.8137 -0.0754 0.8312 0.033 Uiso 1 1 calc R .
F11 F 0.3921(2) 0.4055(4) 0.51526(7) 0.0363(6) Uani 1 1 d . U
C12 C 0.6721(3) 0.0843(6) 0.82407(12) 0.0218(9) Uani 1 1 d . .
H12 H 0.6357 -0.0324 0.8350 0.026 Uiso 1 1 calc R .
F12 F 0.42818(18) 0.8400(4) 0.50596(7) 0.0374(6) Uani 1 1 d . U
F13 F 0.2698(2) 0.9238(4) 0.51405(7) 0.0323(6) Uani 1 1 d . U
C13 C 0.4029(3) 0.1095(6) 0.79240(11) 0.0134(8) Uani 1 1 d . .
H13A H 0.4212 -0.0224 0.8105 0.016 Uiso 1 1 calc R .
H13B H 0.3280 0.1470 0.7926 0.016 Uiso 1 1 calc R .
C14 C 0.4109(3) 0.0432(6) 0.74779(11) 0.0148(8) Uani 1 1 d . .
H14 H 0.4873 0.0231 0.7463 0.018 Uiso 1 1 calc R .
F14 F 0.1850(2) 0.6935(6) 0.44556(9) 0.0674(10) Uani 1 1 d . U
C15 C 0.3633(3) 0.2196(6) 0.71625(11) 0.0159(8) Uani 1 1 d . .
H15A H 0.2852 0.2159 0.7133 0.019 Uiso 1 1 calc R .
H15B H 0.3879 0.3678 0.7274 0.019 Uiso 1 1 calc R .
F15 F 0.3417(3) 0.5834(4) 0.43841(8) 0.0610(9) Uani 1 1 d . U
C16 C 0.3902(3) 0.1933(6) 0.67427(11) 0.0209(9) Uani 1 1 d . .
F16 F 0.2566(2) 0.9125(4) 0.38702(7) 0.0506(8) Uani 1 1 d . U
C17 C 0.3551(3) 0.3916(6) 0.64492(11) 0.0144(8) Uani 1 1 d . .
F17 F 0.3938(2) 1.0183(5) 0.42956(9) 0.0541(8) Uani 1 1 d . U
F18 F 0.2425(2) 1.1185(4) 0.43785(8) 0.0516(8) Uani 1 1 d . U
C18 C 0.3664(3) 0.3684(6) 0.59909(12) 0.0208(9) Uani 1 1 d . .
C19 C 0.3497(3) 0.5862(6) 0.57364(11) 0.0164(8) Uani 1 1 d . .
C20 C 0.3243(3) 0.5536(6) 0.52571(11) 0.0164(8) Uani 1 1 d . .
C21 C 0.3278(3) 0.7681(6) 0.49990(11) 0.0166(8) Uani 1 1 d . .
C22 C 0.2870(3) 0.7467(6) 0.45251(12) 0.0240(9) Uani 1 1 d . .
C23 C 0.2959(3) 0.9523(7) 0.42623(12) 0.0220(9) Uani 1 1 d . .

loop_
_atom_site_aniso_label
_atom_site_aniso_U_11
_atom_site_aniso_U_22
_atom_site_aniso_U_33
_atom_site_aniso_U_23
_atom_site_aniso_U_13
_atom_site_aniso_U_12
P1 0.0174(5) 0.0104(4) 0.0115(5) 0.0013(4) 0.0016(4) 0.0009(4)
O1 0.0240(15) 0.0131(13) 0.0176(14) 0.0042(11) 0.0007(11) 0.0022(11)
C1 0.0108(18) 0.0201(19) 0.0154(19) -0.0032(16) 0.0026(15) -0.0014(15)
C2 0.031(2) 0.0141(19) 0.025(2) 0.0004(16) 0.0063(18) 0.0018(17)
O2 0.0330(17) 0.0163(14) 0.0176(15) 0.0008(12) -0.0033(12) -0.0044(12)
F2 0.184(4) 0.0166(13) 0.0164(14) 0.0006(11) 0.0059(18) -0.0054(18)
C3 0.033(2) 0.022(2) 0.026(2) -0.0096(18) 0.0120(19) -0.0014(18)
F3 0.0488(18) 0.139(3) 0.0479(18) 0.060(2) 0.0330(15) 0.065(2)
F4 0.0228(13) 0.0624(17) 0.0273(14) 0.0246(12) 0.0139(11) 0.0211(12)
C4 0.021(2) 0.035(2) 0.014(2) -0.0076(18) 0.0062(16) -0.0069(18)
C5 0.023(2) 0.028(2) 0.015(2) 0.0050(17) 0.0036(17) 0.0003(17)
F5 0.0712(19) 0.0285(13) 0.0163(13) 0.0026(10) -0.0041(12) -0.0278(13)
C6 0.023(2) 0.0184(19) 0.019(2) -0.0018(16) 0.0072(16) 0.0064(16)
F6 0.119(3) 0.0237(14) 0.0153(13) -0.0005(11) 0.0003(14) -0.0285(15)
C7 0.0191(19) 0.0173(19) 0.0070(18) -0.0023(15) -0.0002(15) -0.0015(15)
F7 0.073(2) 0.099(2) 0.0381(17) 0.0394(16) 0.0376(15) 0.0692(19)
F8 0.0411(15) 0.0624(18) 0.0192(13) 0.0110(12) -0.0066(11) -0.0334(13)
C8 0.025(2) 0.019(2) 0.015(2) -0.0021(16) -0.0009(17) -0.0026(16)
C9 0.023(2) 0.030(2) 0.021(2) -0.0044(18) 0.0065(18) -0.0118(18)
F9 0.0480(15) 0.0269(12) 0.0182(12) 0.0048(10) 0.0121(11) 0.0205(11)
F10 0.0360(14) 0.0329(13) 0.0174(12) 0.0047(10) -0.0027(10) -0.0192(11)
C10 0.018(2) 0.040(3) 0.020(2) -0.0066(19) 0.0037(17) 0.0000(18)
C11 0.026(2) 0.032(2) 0.025(2) 0.0040(19) 0.0054(18) 0.0095(19)
F11 0.0595(17) 0.0334(14) 0.0208(13) 0.0096(11) 0.0196(12) 0.0281(12)
C12 0.023(2) 0.023(2) 0.022(2) 0.0066(17) 0.0101(17) 0.0026(17)
F12 0.0247(13) 0.0546(16) 0.0298(14) 0.0184(12) -0.0026(11) -0.0184(12)
F13 0.0589(17) 0.0189(12) 0.0224(13) 0.0042(10) 0.0163(12) 0.0098(11)
C13 0.0153(19) 0.0124(18) 0.0121(18) 0.0016(14) 0.0015(15) -0.0003(14)
C14 0.020(2) 0.0117(18) 0.0121(19) -0.0003(15) 0.0007(16) 0.0009(15)
F14 0.0537(19) 0.097(2) 0.0387(17) 0.0352(16) -0.0234(14) -0.0556(18)
C15 0.024(2) 0.0127(18) 0.0115(19) 0.0013(15) 0.0043(16) 0.0038(15)
F15 0.137(3) 0.0290(15) 0.0187(14) 0.0037(12) 0.0208(16) 0.0245(16)
C16 0.032(2) 0.0163(19) 0.016(2) 0.0014(16) 0.0069(17) 0.0101(17)
F16 0.095(2) 0.0370(15) 0.0131(13) 0.0076(11) -0.0074(14) -0.0172(15)
C17 0.0155(19) 0.0140(18) 0.0144(19) -0.0028(15) 0.0050(15) -0.0008(15)
F17 0.0344(16) 0.077(2) 0.0495(18) 0.0389(16) 0.0051(13) -0.0127(14)
F18 0.085(2) 0.0379(16) 0.0378(16) 0.0160(13) 0.0267(15) 0.0297(15)
C18 0.028(2) 0.020(2) 0.016(2) 0.0043(16) 0.0078(17) 0.0077(17)
C19 0.0128(19) 0.0183(19) 0.018(2) 0.0018(16) 0.0016(16) -0.0016(15)
C20 0.020(2) 0.0153(18) 0.015(2) 0.0010(15) 0.0060(16) 0.0014(16)
C21 0.0136(19) 0.021(2) 0.0159(19) 0.0010(16) 0.0038(15) -0.0034(15)
C22 0.035(2) 0.020(2) 0.015(2) 0.0010(16) -0.0002(17) -0.0035(18)
C23 0.025(2) 0.025(2) 0.015(2) 0.0014(17) 0.0027(17) -0.0023(18)

loop_
_atom_type_symbol
_atom_type_description
_atom_type_scat_dispersion_real
_atom_type_scat_dispersion_imag
_atom_type_scat_source
C C 0.0033 0.0016 'International Tables Vol C Tables 4.2.6.8 and 6.1.1.4'
H H 0.0000 0.0000 'International Tables Vol C Tables 4.2.6.8 and 6.1.1.4'
F F 0.0171 0.0103 'International Tables Vol C Tables 4.2.6.8 and 6.1.1.4'
O O 0.0106 0.0060 'International Tables Vol C Tables 4.2.6.8 and 6.1.1.4'
P P 0.1023 0.0942 'International Tables Vol C Tables 4.2.6.8 and 6.1.1.4'

loop_
_geom_angle_atom_site_label_1
_geom_angle_atom_site_label_2
_geom_angle_atom_site_label_3
_geom_angle
O1 P1 C1 110.63(16)
O1 P1 C7 110.87(16)
O1 P1 C13 114.49(16)
C7 P1 C1 107.78(16)
C13 P1 C1 104.98(17)
C13 P1 C7 107.73(17)
C2 C1 P1 117.6(3)
C2 C1 C6 119.7(3)
C6 C1 P1 122.7(3)
C1 C2 H2 120.1
C1 C2 C3 119.8(4)
C3 C2 H2 120.1
C14 O2 H2A 105(4)
C2 C3 H3 119.8
C4 C3 C2 120.4(4)
C4 C3 H3 119.8
C3 C4 H4 119.8
C3 C4 C5 120.4(4)
C5 C4 H4 119.8
C4 C5 H5 120.0
C4 C5 C6 120.0(4)
C6 C5 H5 120.0
C1 C6 H6 120.1
C5 C6 C1 119.7(3)
C5 C6 H6 120.1
C8 C7 P1 117.3(3)
C8 C7 C12 118.8(3)
C12 C7 P1 123.8(3)
C7 C8 H8 119.6
C9 C8 C7 120.8(4)
C9 C8 H8 119.6
C8 C9 H9 119.9
C10 C9 C8 120.1(4)
C10 C9 H9 119.9
C9 C10 H10 120.0
C9 C10 C11 120.0(4)
C11 C10 H10 120.0
C10 C11 H11 120.0
C12 C11 C10 119.9(4)
C12 C11 H11 120.0
C7 C12 H12 119.8
C11 C12 C7 120.3(4)
C11 C12 H12 119.8
P1 C13 H13A 108.0
P1 C13 H13B 108.0
H13A C13 H13B 107.2
C14 C13 P1 117.2(2)
C14 C13 H13A 108.0
C14 C13 H13B 108.0
O2 C14 C13 110.1(3)
O2 C14 H14 108.9
O2 C14 C15 108.4(3)
C13 C14 H14 108.9
C15 C14 C13 111.7(3)
C15 C14 H14 108.9
C14 C15 H15A 108.6
C14 C15 H15B 108.6
H15A C15 H15B 107.6
C16 C15 C14 114.5(3)
C16 C15 H15A 108.6
C16 C15 H15B 108.6
F2 C16 C15 112.1(3)
F2 C16 C17 106.6(3)
F3 C16 F2 106.5(4)
F3 C16 C15 110.6(3)
F3 C16 C17 107.0(3)
C15 C16 C17 113.5(3)
F4 C17 C16 107.1(3)
F4 C17 C18 107.3(3)
F5 C17 F4 108.3(3)
F5 C17 C16 108.1(3)
F5 C17 C18 108.2(3)
C18 C17 C16 117.6(3)
F6 C18 C17 108.6(3)
F6 C18 C19 108.3(3)
F7 C18 F6 108.0(3)
F7 C18 C17 108.9(3)
F7 C18 C19 108.1(3)
C17 C18 C19 114.7(3)
F8 C19 F9 108.3(3)
F8 C19 C18 108.6(3)
F8 C19 C20 108.3(3)
F9 C19 C18 109.0(3)
F9 C19 C20 107.8(3)
C18 C19 C20 114.6(3)
F10 C20 C19 108.5(3)
F10 C20 C21 107.4(3)
F11 C20 F10 107.8(3)
F11 C20 C19 108.8(3)
F11 C20 C21 109.1(3)
C21 C20 C19 115.0(3)
F12 C21 C20 108.5(3)
F12 C21 C22 107.9(3)
F13 C21 F12 108.1(3)
F13 C21 C20 108.6(3)
F13 C21 C22 107.6(3)
C22 C21 C20 116.0(3)
F14 C22 F15 109.4(4)
F14 C22 C21 109.0(3)
F14 C22 C23 106.1(3)
F15 C22 C21 107.9(3)
F15 C22 C23 107.4(3)
C23 C22 C21 116.8(3)
F16 C23 F17 108.8(3)
F16 C23 F18 107.4(3)
F16 C23 C22 110.4(3)
F17 C23 F18 107.2(3)
F17 C23 C22 112.1(3)
F18 C23 C22 110.9(3)

loop_
_geom_bond_atom_site_label_1
_geom_bond_atom_site_label_2
_geom_bond_distance
P1 O1 1.486(3)
P1 C1 1.811(4)
P1 C7 1.805(4)
P1 C13 1.803(4)
C1 C2 1.380(5)
C1 C6 1.391(5)
C2 H2 0.9500
C2 C3 1.387(6)
O2 H2A 0.90(2)
O2 C14 1.410(4)
F2 C16 1.339(5)
C3 H3 0.9500
C3 C4 1.364(6)
F3 C16 1.338(5)
F4 C17 1.340(4)
C4 H4 0.9500
C4 C5 1.376(5)
C5 H5 0.9500
C5 C6 1.385(5)
F5 C17 1.323(4)
C6 H6 0.9500
F6 C18 1.332(5)
C7 C8 1.385(5)
C7 C12 1.390(5)
F7 C18 1.328(4)
F8 C19 1.330(4)
C8 H8 0.9500
C8 C9 1.379(5)
C9 H9 0.9500
C9 C10 1.369(6)
F9 C19 1.331(4)
F10 C20 1.345(4)
C10 H10 0.9500
C10 C11 1.389(6)
C11 H11 0.9500
C11 C12 1.382(5)
F11 C20 1.335(4)
C12 H12 0.9500
F12 C21 1.338(4)
F13 C21 1.333(4)
C13 H13A 0.9900
C13 H13B 0.9900
C13 C14 1.532(5)
C14 H14 1.0000
C14 C15 1.521(5)
F14 C22 1.326(5)
C15 H15A 0.9900
C15 H15B 0.9900
C15 C16 1.485(5)
F15 C22 1.339(5)
C16 C17 1.541(5)
F16 C23 1.304(4)
C17 C18 1.537(5)
F17 C23 1.304(4)
F18 C23 1.308(5)
C18 C19 1.542(5)
C19 C20 1.547(5)
C20 C21 1.545(5)
C21 C22 1.540(5)
C22 C23 1.520(5)

loop_
_geom_hbond_atom_site_label_D
_geom_hbond_atom_site_label_H
_geom_hbond_atom_site_label_A
_geom_hbond_distance_DH
_geom_hbond_distance_HA
_geom_hbond_distance_DA
_geom_hbond_angle_DHA
_geom_hbond_site_symmetry_A
O2 H2A O1 0.90(2) 1.80(2) 2.698(4) 171(5) 1_545
C13 H13A O1 0.99 2.58 3.351(5) 135 1_545
C13 H13B O2 0.99 2.66 3.574(5) 154 2_556
C15 H15B O1 0.99 2.55 3.367(5) 139 .

loop_
_geom_torsion_atom_site_label_1
_geom_torsion_atom_site_label_2
_geom_torsion_atom_site_label_3
_geom_torsion_atom_site_label_4
_geom_torsion
P1 C1 C2 C3 179.3(3)
P1 C1 C6 C5 -179.6(3)
P1 C7 C8 C9 176.9(3)
P1 C7 C12 C11 -176.0(3)
P1 C13 C14 O2 170.2(2)
P1 C13 C14 C15 -69.3(4)
O1 P1 C1 C2 0.8(3)
O1 P1 C1 C6 179.5(3)
O1 P1 C7 C8 2.7(3)
O1 P1 C7 C12 -179.0(3)
O1 P1 C13 C14 71.2(3)
C1 P1 C7 C8 -118.5(3)
C1 P1 C7 C12 59.8(3)
C1 P1 C13 C14 -167.3(3)
C1 C2 C3 C4 0.1(6)
C2 C1 C6 C5 -0.9(5)
C2 C3 C4 C5 -0.4(6)
O2 C14 C15 C16 -72.2(4)
F2 C16 C17 F4 72.4(4)
F2 C16 C17 F5 -171.2(3)
F2 C16 C17 C18 -48.5(4)
C3 C4 C5 C6 0.0(6)
F3 C16 C17 F4 -174.0(3)
F3 C16 C17 F5 -57.5(4)
F3 C16 C17 C18 65.2(4)
F4 C17 C18 F6 -51.2(4)
F4 C17 C18 F7 -168.6(3)
F4 C17 C18 C19 70.1(4)
C4 C5 C6 C1 0.6(6)
F5 C17 C18 F6 -167.8(3)
F5 C17 C18 F7 74.8(4)
F5 C17 C18 C19 -46.5(4)
C6 C1 C2 C3 0.6(6)
F6 C18 C19 F8 -160.6(3)
F6 C18 C19 F9 81.6(4)
F6 C18 C19 C20 -39.3(4)
C7 P1 C1 C2 122.1(3)
C7 P1 C1 C6 -59.2(3)
C7 P1 C13 C14 -52.6(3)
C7 C8 C9 C10 -0.8(6)
F7 C18 C19 F8 -43.8(4)
F7 C18 C19 F9 -161.5(3)
F7 C18 C19 C20 77.5(4)
F8 C19 C20 F10 -168.1(3)
F8 C19 C20 F11 74.9(4)
F8 C19 C20 C21 -47.7(4)
C8 C7 C12 C11 2.3(6)
C8 C9 C10 C11 2.2(6)
C9 C10 C11 C12 -1.3(6)
F9 C19 C20 F10 -51.1(4)
F9 C19 C20 F11 -168.2(3)
F9 C19 C20 C21 69.2(4)
F10 C20 C21 F12 -171.9(3)
F10 C20 C21 F13 70.8(4)
F10 C20 C21 C22 -50.4(4)
C10 C11 C12 C7 -1.0(6)
F11 C20 C21 F12 -55.3(4)
F11 C20 C21 F13 -172.6(3)
F11 C20 C21 C22 66.2(4)
C12 C7 C8 C9 -1.4(5)
F12 C21 C22 F14 -174.8(3)
F12 C21 C22 F15 66.4(4)
F12 C21 C22 C23 -54.6(4)
F13 C21 C22 F14 -58.5(4)
F13 C21 C22 F15 -177.2(3)
F13 C21 C22 C23 61.8(4)
C13 P1 C1 C2 -123.2(3)
C13 P1 C1 C6 55.5(3)
C13 P1 C7 C8 128.7(3)
C13 P1 C7 C12 -53.0(3)
C13 C14 C15 C16 166.3(3)
C14 C15 C16 F2 67.6(4)
C14 C15 C16 F3 -51.2(4)
C14 C15 C16 C17 -171.5(3)
F14 C22 C23 F16 -56.9(4)
F14 C22 C23 F17 -178.3(3)
F14 C22 C23 F18 61.9(4)
C15 C16 C17 F4 -51.6(4)
C15 C16 C17 F5 64.9(4)
C15 C16 C17 C18 -172.4(3)
F15 C22 C23 F16 60.1(4)
F15 C22 C23 F17 -61.3(4)
F15 C22 C23 F18 178.9(3)
C16 C17 C18 F6 69.5(4)
C16 C17 C18 F7 -47.9(4)
C16 C17 C18 C19 -169.2(3)
C17 C18 C19 F8 77.9(4)
C17 C18 C19 F9 -39.9(4)
C17 C18 C19 C20 -160.8(3)
C18 C19 C20 F10 70.5(4)
C18 C19 C20 F11 -46.6(4)
C18 C19 C20 C21 -169.2(3)
C19 C20 C21 F12 67.2(4)
C19 C20 C21 F13 -50.1(4)
C19 C20 C21 C22 -171.3(3)
C20 C21 C22 F14 63.3(4)
C20 C21 C22 F15 -55.5(4)
C20 C21 C22 C23 -176.5(3)
C21 C22 C23 F16 -178.7(3)
C21 C22 C23 F17 59.9(5)
C21 C22 C23 F18 -59.8(5)
